data_7235183
loop_
_publ_author_name
'Shruti Mendiratta'
'Muhammad Usman'
'Chun-Chi Chang'
'Yung-Chi Lee'
'Jenq-Wei Chen'
'Maw-Kuen Wu'
'Ying-Chih Lin'
'Chao-Ping Hsu'
'Kuang-Lieh Lu'

_publ_section_title
;
 Zn(ii)-based metal-organic framework: an exceptionally thermally stable,
 guest-free low dielectric material
;
_journal_name_full 'Journal of Materials Chemistry C'
_journal_page_first 1508
_journal_page_last 1513
_journal_paper_doi 10.1039/C6TC05314A
_journal_volume 5
_journal_year 2017
_chemical_formula_moiety 'C42 H26 N12 Zn2'
_chemical_formula_sum 'C42 H26 N12 Zn2'
_chemical_formula_weight 829.49
_space_group_IT_number 1
_space_group_name_Hall 'P 1'
_space_group_name_H-M_alt 'P 1'
_symmetry_cell_setting triclinic
_symmetry_space_group_name_H-M 'P 1'
_atom_sites_solution_hydrogens geom
_atom_sites_solution_primary direct
_atom_sites_solution_secondary difmap
_cell_angle_alpha 99.852(2)
_cell_angle_beta 96.899(2)
_cell_angle_gamma 116.498(2)
_cell_formula_units_Z 1
_cell_length_a 9.6285(3)
_cell_length_b 9.8729(3)
_cell_length_c 10.6722(4)
_cell_measurement_reflns_used 13124
_cell_measurement_temperature 200(2)
_cell_measurement_theta_max 25.028
_cell_measurement_theta_min 2.037
_cell_volume 872.06(5)
_computing_structure_refinement 'SHELXL-97 (Sheldrick, 2008)'
_diffrn_ambient_temperature 200(2)
_diffrn_measured_fraction_theta_full 0.946
_diffrn_measured_fraction_theta_max 0.946
_diffrn_radiation_monochromator graphite
_diffrn_radiation_source 'fine-focus sealed tube'
_diffrn_radiation_type MoK\a
_diffrn_radiation_wavelength 0.71073
_diffrn_reflns_av_R_equivalents 0.0724
_diffrn_reflns_av_sigmaI/netI 0.0790
_diffrn_reflns_limit_h_max 11
_diffrn_reflns_limit_h_min -11
_diffrn_reflns_limit_k_max 11
_diffrn_reflns_limit_k_min -12
_diffrn_reflns_limit_l_max 12
_diffrn_reflns_limit_l_min -12
_diffrn_reflns_number 10529
_diffrn_reflns_theta_full 25.64
_diffrn_reflns_theta_max 25.64
_diffrn_reflns_theta_min 2.38
_exptl_absorpt_coefficient_mu 1.428
_exptl_absorpt_correction_T_max 0.9320
_exptl_absorpt_correction_T_min 0.5989
_exptl_absorpt_correction_type multi-scan
_exptl_absorpt_process_details SADABS
_exptl_crystal_colour 'pale yellow'
_exptl_crystal_density_diffrn 1.579
_exptl_crystal_density_method 'not measured'
_exptl_crystal_description prism
_exptl_crystal_F_000 422
_exptl_crystal_size_max 0.40
_exptl_crystal_size_mid 0.21
_exptl_crystal_size_min 0.05
_refine_diff_density_max 0.633
_refine_diff_density_min -0.717
_refine_diff_density_rms 0.155
_refine_ls_abs_structure_details 'Flack H D (1983), Acta Cryst. A39, 876-881'
_refine_ls_abs_structure_Flack 0.00
_refine_ls_extinction_method none
_refine_ls_goodness_of_fit_ref 1.029
_refine_ls_hydrogen_treatment constr
_refine_ls_matrix_type full
_refine_ls_number_parameters 505
_refine_ls_number_reflns 5839
_refine_ls_number_restraints 3
_refine_ls_restrained_S_all 1.028
_refine_ls_R_factor_all 0.0679
_refine_ls_R_factor_gt 0.0532
_refine_ls_shift/su_max 0.000
_refine_ls_shift/su_mean 0.000
_refine_ls_structure_factor_coef Fsqd
_refine_ls_weighting_details 'calc w=1/[\s^2^(Fo^2^)+(0.1029P)^2^+0.7068P] where P=(Fo^2^+2Fc^2^)/3'
_refine_ls_weighting_scheme calc
_refine_ls_wR_factor_gt 0.1330
_refine_ls_wR_factor_ref 0.1619
_reflns_number_gt 5100
_reflns_number_total 5839
_reflns_threshold_expression >2\s(I)
_cod_data_source_file J-Mater-Chem-C-2017-5-1508.cif
_cod_data_source_block 11790
_cod_database_code 7235183

loop_
_symmetry_equiv_pos_as_xyz
'x, y, z'

loop_
_atom_site_label
_atom_site_type_symbol
_atom_site_fract_x
_atom_site_fract_y
_atom_site_fract_z
_atom_site_U_iso_or_equiv
_atom_site_adp_type
_atom_site_occupancy
_atom_site_symmetry_multiplicity
_atom_site_calc_flag
_atom_site_refinement_flags
_atom_site_disorder_assembly
_atom_site_disorder_group
Zn1 Zn 0.69403(8) 0.66544(8) 0.74408(8) 0.0301(3) Uani 1 1 d . . .
Zn2 Zn 1.30139(7) 0.98609(7) 0.70436(7) 0.0275(2) Uani 1 1 d . . .
C1 C 0.9872(8) 0.7502(9) 0.6523(8) 0.0266(16) Uani 1 1 d . . .
C2 C 1.0299(9) 0.8216(9) 0.7903(8) 0.0280(16) Uani 1 1 d . . .
C3 C 1.0112(9) 0.8775(9) 0.9874(8) 0.0286(16) Uani 1 1 d . . .
C4 C 0.9672(10) 0.8909(11) 1.1066(8) 0.0370(19) Uani 1 1 d . . .
H4 H 0.8610 0.8278 1.1131 0.044 Uiso 1 1 calc R . .
C5 C 1.0807(11) 0.9975(11) 1.2146(8) 0.042(2) Uani 1 1 d . . .
H5 H 1.0525 1.0086 1.2966 0.050 Uiso 1 1 calc R . .
C6 C 1.2374(10) 1.0900(11) 1.2053(9) 0.042(2) Uani 1 1 d . . .
H6 H 1.3137 1.1628 1.2814 0.051 Uiso 1 1 calc R . .
C7 C 1.2839(9) 1.0781(9) 1.0885(8) 0.0336(18) Uani 1 1 d . . .
H7 H 1.3904 1.1411 1.0826 0.040 Uiso 1 1 calc R . .
C8 C 1.1686(9) 0.9703(9) 0.9799(8) 0.0284(17) Uani 1 1 d . . .
C9 C 1.0102(9) 0.6991(9) 0.4562(7) 0.0263(16) Uani 1 1 d . . .
C10 C 1.0547(10) 0.6880(10) 0.3358(8) 0.0319(18) Uani 1 1 d . . .
H10 H 1.1543 0.7635 0.3255 0.038 Uiso 1 1 calc R . .
C11 C 0.9495(10) 0.5643(10) 0.2337(8) 0.0364(19) Uani 1 1 d . . .
H11 H 0.9790 0.5518 0.1524 0.044 Uiso 1 1 calc R . .
C12 C 0.7964(10) 0.4536(11) 0.2463(8) 0.041(2) Uani 1 1 d . . .
H12 H 0.7252 0.3703 0.1733 0.049 Uiso 1 1 calc R . .
C13 C 0.7514(10) 0.4670(10) 0.3642(8) 0.0378(19) Uani 1 1 d . . .
H13 H 0.6497 0.3945 0.3734 0.045 Uiso 1 1 calc R . .
C14 C 0.8602(9) 0.5904(9) 0.4693(8) 0.0310(17) Uani 1 1 d . . .
C15 C 0.5315(7) 0.8453(10) 0.7323(8) 0.0267(17) Uani 1 1 d . . .
C16 C 0.4999(9) 0.7877(10) 0.8475(8) 0.0302(17) Uani 1 1 d . . .
C17 C 0.4010(9) 0.7228(9) 1.0174(7) 0.0300(17) Uani 1 1 d . . .
C18 C 0.3174(11) 0.6923(11) 1.1139(9) 0.037(2) Uani 1 1 d . . .
H18 H 0.2447 0.7312 1.1274 0.044 Uiso 1 1 calc R . .
C19 C 0.3434(10) 0.6030(10) 1.1903(8) 0.0372(19) Uani 1 1 d . . .
H19 H 0.2883 0.5804 1.2584 0.045 Uiso 1 1 calc R . .
C20 C 0.4505(10) 0.5447(10) 1.1688(8) 0.0387(19) Uani 1 1 d . . .
H20 H 0.4669 0.4843 1.2235 0.046 Uiso 1 1 calc R . .
C21 C 0.5319(10) 0.5732(10) 1.0705(9) 0.0377(19) Uani 1 1 d . . .
H21 H 0.6034 0.5331 1.0563 0.045 Uiso 1 1 calc R . .
C22 C 0.5060(10) 0.6624(11) 0.9930(9) 0.029(2) Uani 1 1 d . . .
C23 C 0.6298(9) 0.8703(9) 0.5597(8) 0.0255(18) Uani 1 1 d . . .
C24 C 0.7047(9) 0.8672(9) 0.4559(8) 0.0321(17) Uani 1 1 d . . .
H24 H 0.7728 0.8212 0.4527 0.039 Uiso 1 1 calc R . .
C25 C 0.6772(11) 0.9321(11) 0.3589(10) 0.035(2) Uani 1 1 d . . .
H25 H 0.7261 0.9295 0.2869 0.042 Uiso 1 1 calc R . .
C26 C 0.5792(9) 1.0020(10) 0.3628(8) 0.0358(19) Uani 1 1 d . . .
H26 H 0.5652 1.0482 0.2944 0.043 Uiso 1 1 calc R . .
C27 C 0.5030(11) 1.0058(11) 0.4626(9) 0.034(2) Uani 1 1 d . . .
H27 H 0.4355 1.0524 0.4644 0.041 Uiso 1 1 calc R . .
C28 C 0.5287(9) 0.9383(9) 0.5614(8) 0.0282(16) Uani 1 1 d . . .
C29 C 0.5011(11) 0.3184(12) 0.7121(9) 0.0242(15) Uani 1 1 d . . .
C30 C 0.6347(9) 0.3097(9) 0.7822(8) 0.0259(16) Uani 1 1 d . . .
C31 C 0.7802(10) 0.2480(9) 0.9011(8) 0.0312(18) Uani 1 1 d . . .
C32 C 0.8455(12) 0.1897(11) 0.9884(9) 0.044(2) Uani 1 1 d . . .
H32 H 0.7838 0.1277 1.0401 0.053 Uiso 1 1 calc R . .
C33 C 1.0010(11) 0.2253(11) 0.9964(9) 0.049(2) Uani 1 1 d . . .
H33 H 1.0474 0.1882 1.0564 0.058 Uiso 1 1 calc R . .
C34 C 1.0959(10) 0.3143(11) 0.9200(9) 0.047(2) Uani 1 1 d . . .
H34 H 1.2027 0.3331 0.9271 0.056 Uiso 1 1 calc R . .
C35 C 1.0347(9) 0.3740(10) 0.8352(10) 0.041(2) Uani 1 1 d . . .
H35 H 1.0975 0.4359 0.7839 0.049 Uiso 1 1 calc R . .
C36 C 0.8783(9) 0.3407(9) 0.8272(8) 0.0311(17) Uani 1 1 d . . .
C37 C 0.3572(10) 0.3949(11) 0.6071(9) 0.0295(19) Uani 1 1 d . . .
C38 C 0.2966(10) 0.4776(10) 0.5422(9) 0.037(2) Uani 1 1 d . . .
H38 H 0.3639 0.5800 0.5348 0.045 Uiso 1 1 calc R . .
C39 C 0.1355(11) 0.4020(10) 0.4904(10) 0.046(2) Uani 1 1 d . . .
H39 H 0.0910 0.4529 0.4445 0.055 Uiso 1 1 calc R . .
C40 C 0.0364(9) 0.2550(10) 0.5030(10) 0.042(2) Uani 1 1 d . . .
H40 H -0.0749 0.2092 0.4690 0.050 Uiso 1 1 calc R . .
C41 C 0.0949(9) 0.1729(9) 0.5636(9) 0.0345(19) Uani 1 1 d . . .
H41 H 0.0270 0.0697 0.5688 0.041 Uiso 1 1 calc R . .
C42 C 0.2587(9) 0.2478(8) 0.6170(8) 0.0243(15) Uani 1 1 d . . .
N1 N 0.8457(7) 0.6260(8) 0.5970(6) 0.0275(14) Uani 1 1 d . . .
N2 N 1.0914(7) 0.8031(8) 0.5769(6) 0.0270(15) Uani 1 1 d . . .
N3 N 1.1774(7) 0.9304(7) 0.8505(6) 0.0253(13) Uani 1 1 d . . .
N4 N 0.9218(7) 0.7843(7) 0.8642(6) 0.0254(14) Uani 1 1 d . . .
N5 N 0.6304(7) 0.8130(7) 0.6698(7) 0.0285(14) Uani 1 1 d . . .
N6 N 0.4642(7) 0.9187(7) 0.6722(6) 0.0253(14) Uani 1 1 d . . .
N7 N 0.4007(8) 0.8026(9) 0.9224(7) 0.0304(17) Uani 1 1 d . . .
H7A H 0.3465 0.8534 0.9126 0.036 Uiso 1 1 calc R . .
N8 N 0.5696(7) 0.7102(7) 0.8878(7) 0.0293(14) Uani 1 1 d . . .
N9 N 0.5141(7) 0.4435(7) 0.6704(7) 0.0276(14) Uani 1 1 d . . .
N10 N 0.3513(7) 0.1963(7) 0.6822(6) 0.0287(14) Uani 1 1 d . . .
N11 N 0.6273(8) 0.2294(8) 0.8697(7) 0.0293(16) Uani 1 1 d . . .
N12 N 0.7820(7) 0.3799(7) 0.7535(6) 0.0271(14) Uani 1 1 d . . .
H12A H 0.8094 0.4389 0.6982 0.033 Uiso 1 1 calc R . .

loop_
_atom_site_aniso_label
_atom_site_aniso_U_11
_atom_site_aniso_U_22
_atom_site_aniso_U_33
_atom_site_aniso_U_23
_atom_site_aniso_U_13
_atom_site_aniso_U_12
Zn1 0.0176(5) 0.0222(5) 0.0528(6) 0.0129(4) 0.0082(4) 0.0101(4)
Zn2 0.0210(5) 0.0251(5) 0.0468(6) 0.0183(4) 0.0171(4) 0.0142(4)
C1 0.012(3) 0.025(4) 0.040(5) 0.008(3) 0.009(3) 0.006(3)
C2 0.021(4) 0.031(4) 0.043(5) 0.020(3) 0.013(3) 0.016(3)
C3 0.026(4) 0.032(4) 0.034(4) 0.013(3) 0.011(3) 0.017(4)
C4 0.033(4) 0.044(5) 0.045(5) 0.017(4) 0.019(4) 0.022(4)
C5 0.057(6) 0.048(5) 0.029(4) 0.012(4) 0.013(4) 0.030(5)
C6 0.041(5) 0.045(5) 0.045(5) 0.014(4) 0.006(4) 0.023(4)
C7 0.027(4) 0.032(4) 0.044(5) 0.011(4) 0.003(3) 0.016(4)
C8 0.032(4) 0.032(4) 0.035(4) 0.015(3) 0.012(3) 0.024(4)
C9 0.024(4) 0.025(4) 0.029(4) 0.006(3) 0.007(3) 0.011(3)
C10 0.031(4) 0.040(5) 0.034(4) 0.016(4) 0.015(3) 0.021(4)
C11 0.043(5) 0.049(5) 0.030(4) 0.015(4) 0.015(4) 0.029(4)
C12 0.032(4) 0.040(5) 0.037(5) 0.000(4) -0.005(4) 0.011(4)
C13 0.027(4) 0.037(5) 0.045(5) 0.009(4) 0.008(4) 0.011(4)
C14 0.025(4) 0.029(4) 0.044(5) 0.017(4) 0.015(3) 0.013(3)
C15 0.019(5) 0.030(4) 0.037(4) 0.010(4) 0.009(4) 0.015(4)
C16 0.021(4) 0.033(4) 0.042(5) 0.014(4) 0.008(3) 0.015(3)
C17 0.025(4) 0.033(4) 0.031(4) 0.015(3) 0.010(3) 0.010(3)
C18 0.031(5) 0.031(5) 0.046(5) 0.013(4) 0.010(4) 0.011(4)
C19 0.027(4) 0.046(5) 0.035(4) 0.014(4) 0.006(3) 0.014(4)
C20 0.040(5) 0.033(5) 0.042(5) 0.021(4) 0.005(4) 0.014(4)
C21 0.028(4) 0.041(5) 0.049(5) 0.020(4) 0.010(4) 0.017(4)
C22 0.020(4) 0.025(5) 0.049(6) 0.016(4) 0.008(4) 0.014(4)
C23 0.019(4) 0.016(4) 0.036(5) 0.003(3) 0.009(3) 0.005(3)
C24 0.022(4) 0.026(4) 0.046(5) 0.005(3) 0.008(3) 0.011(3)
C25 0.030(5) 0.032(5) 0.041(5) 0.009(4) 0.013(4) 0.012(4)
C26 0.029(4) 0.042(5) 0.041(5) 0.021(4) 0.012(3) 0.016(4)
C27 0.030(5) 0.031(5) 0.043(6) 0.015(4) 0.016(4) 0.011(4)
C28 0.023(4) 0.024(4) 0.041(4) 0.013(3) 0.010(3) 0.012(3)
C29 0.020(3) 0.026(3) 0.033(4) 0.012(3) 0.009(3) 0.013(3)
C30 0.018(4) 0.023(4) 0.040(4) 0.012(3) 0.009(3) 0.011(3)
C31 0.024(4) 0.020(4) 0.047(5) 0.006(4) 0.002(4) 0.010(3)
C32 0.055(6) 0.036(5) 0.045(5) 0.009(4) 0.002(4) 0.027(5)
C33 0.051(6) 0.051(6) 0.050(5) 0.006(5) -0.005(4) 0.036(5)
C34 0.030(5) 0.050(6) 0.061(6) 0.006(5) -0.006(4) 0.027(4)
C35 0.018(4) 0.032(4) 0.065(6) 0.008(4) 0.008(4) 0.007(3)
C36 0.025(4) 0.029(4) 0.040(5) 0.014(4) 0.004(3) 0.013(3)
C37 0.020(4) 0.029(4) 0.039(5) 0.010(4) 0.006(3) 0.010(4)
C38 0.027(4) 0.019(4) 0.062(6) 0.017(4) -0.001(4) 0.007(3)
C39 0.041(5) 0.029(5) 0.069(7) 0.011(5) -0.003(5) 0.022(4)
C40 0.017(4) 0.031(5) 0.070(6) 0.015(4) 0.001(4) 0.008(3)
C41 0.022(4) 0.022(4) 0.058(5) 0.014(4) 0.007(4) 0.009(3)
C42 0.022(4) 0.015(4) 0.038(4) 0.008(3) 0.007(3) 0.010(3)
N1 0.021(3) 0.031(3) 0.034(4) 0.011(3) 0.016(3) 0.011(3)
N2 0.020(3) 0.036(4) 0.037(4) 0.018(3) 0.021(3) 0.016(3)
N3 0.017(3) 0.026(3) 0.034(3) 0.009(3) 0.011(3) 0.010(3)
N4 0.020(3) 0.029(4) 0.034(4) 0.013(3) 0.013(3) 0.014(3)
N5 0.013(3) 0.022(3) 0.050(4) 0.008(3) 0.012(3) 0.007(2)
N6 0.024(3) 0.020(3) 0.045(4) 0.017(3) 0.016(3) 0.016(3)
N7 0.025(4) 0.033(4) 0.043(4) 0.017(3) 0.014(3) 0.018(3)
N8 0.023(3) 0.027(3) 0.043(4) 0.016(3) 0.008(3) 0.013(3)
N9 0.014(3) 0.021(3) 0.049(4) 0.016(3) 0.009(3) 0.006(2)
N10 0.024(3) 0.021(3) 0.043(4) 0.016(3) 0.008(3) 0.010(3)
N11 0.023(4) 0.022(3) 0.044(4) 0.015(3) 0.013(3) 0.008(3)
N12 0.019(3) 0.023(3) 0.042(4) 0.013(3) 0.011(3) 0.009(3)

loop_
_atom_type_symbol
_atom_type_description
_atom_type_scat_dispersion_real
_atom_type_scat_dispersion_imag
_atom_type_scat_source
Zn Zn 0.2839 1.4301 'International Tables Vol C Tables 4.2.6.8 and 6.1.1.4'
C C 0.0033 0.0016 'International Tables Vol C Tables 4.2.6.8 and 6.1.1.4'
H H 0.0000 0.0000 'International Tables Vol C Tables 4.2.6.8 and 6.1.1.4'
N N 0.0061 0.0033 'International Tables Vol C Tables 4.2.6.8 and 6.1.1.4'

loop_
_geom_angle_atom_site_label_1
_geom_angle_atom_site_label_2
_geom_angle_atom_site_label_3
_geom_angle
_geom_angle_site_symmetry_1
_geom_angle_site_symmetry_3
N9 Zn1 N5 108.3(2) . .
N9 Zn1 N4 139.5(2) . .
N5 Zn1 N4 112.2(2) . .
N9 Zn1 N8 91.2(3) . .
N5 Zn1 N8 80.4(2) . .
N4 Zn1 N8 97.3(2) . .
N9 Zn1 N1 91.7(2) . .
N5 Zn1 N1 100.8(2) . .
N4 Zn1 N1 79.0(2) . .
N8 Zn1 N1 176.3(3) . .
N10 Zn2 N6 115.4(2) 1_665 1_655
N10 Zn2 N3 112.4(3) 1_665 .
N6 Zn2 N3 122.1(2) 1_655 .
N10 Zn2 N2 114.2(3) 1_665 .
N6 Zn2 N2 102.7(3) 1_655 .
N3 Zn2 N2 85.2(2) . .
N1 C1 N2 118.2(7) . .
N1 C1 C2 121.0(6) . .
N2 C1 C2 120.8(6) . .
N3 C2 N4 116.5(7) . .
N3 C2 C1 121.9(6) . .
N4 C2 C1 121.6(7) . .
C4 C3 N4 130.7(7) . .
C4 C3 C8 119.9(8) . .
N4 C3 C8 109.4(7) . .
C5 C4 C3 118.6(8) . .
C5 C4 H4 120.7 . .
C3 C4 H4 120.7 . .
C4 C5 C6 120.8(8) . .
C4 C5 H5 119.6 . .
C6 C5 H5 119.6 . .
C7 C6 C5 121.7(9) . .
C7 C6 H6 119.2 . .
C5 C6 H6 119.2 . .
C6 C7 C8 117.2(8) . .
C6 C7 H7 121.4 . .
C8 C7 H7 121.4 . .
C7 C8 N3 131.1(7) . .
C7 C8 C3 121.9(7) . .
N3 C8 C3 107.1(7) . .
N2 C9 C10 131.4(7) . .
N2 C9 C14 107.8(6) . .
C10 C9 C14 120.8(7) . .
C11 C10 C9 117.7(8) . .
C11 C10 H10 121.2 . .
C9 C10 H10 121.2 . .
C10 C11 C12 121.7(8) . .
C10 C11 H11 119.1 . .
C12 C11 H11 119.1 . .
C13 C12 C11 120.4(8) . .
C13 C12 H12 119.8 . .
C11 C12 H12 119.8 . .
C12 C13 C14 117.9(8) . .
C12 C13 H13 121.0 . .
C14 C13 H13 121.0 . .
N1 C14 C13 128.9(7) . .
N1 C14 C9 109.6(7) . .
C13 C14 C9 121.4(7) . .
N5 C15 N6 114.4(7) . .
N5 C15 C16 117.3(7) . .
N6 C15 C16 128.1(7) . .
N8 C16 N7 113.1(8) . .
N8 C16 C15 119.8(7) . .
N7 C16 C15 127.1(7) . .
C18 C17 N7 132.4(8) . .
C18 C17 C22 122.4(8) . .
N7 C17 C22 105.1(7) . .
C17 C18 C19 117.2(9) . .
C17 C18 H18 121.4 . .
C19 C18 H18 121.4 . .
C18 C19 C20 121.0(8) . .
C18 C19 H19 119.5 . .
C20 C19 H19 119.5 . .
C21 C20 C19 121.6(7) . .
C21 C20 H20 119.2 . .
C19 C20 H20 119.2 . .
C20 C21 C22 117.8(8) . .
C20 C21 H21 121.1 . .
C22 C21 H21 121.1 . .
C21 C22 N8 130.9(8) . .
C21 C22 C17 120.0(8) . .
N8 C22 C17 109.0(7) . .
N5 C23 C24 132.2(7) . .
N5 C23 C28 108.1(7) . .
C24 C23 C28 119.7(8) . .
C25 C24 C23 118.1(8) . .
C25 C24 H24 120.9 . .
C23 C24 H24 120.9 . .
C24 C25 C26 121.7(8) . .
C24 C25 H25 119.1 . .
C26 C25 H25 119.1 . .
C27 C26 C25 121.6(9) . .
C27 C26 H26 119.2 . .
C25 C26 H26 119.2 . .
C26 C27 C28 117.2(9) . .
C26 C27 H27 121.4 . .
C28 C27 H27 121.4 . .
C27 C28 N6 130.6(7) . .
C27 C28 C23 121.6(8) . .
N6 C28 C23 107.8(7) . .
N9 C29 N10 114.7(8) . .
N9 C29 C30 123.9(8) . .
N10 C29 C30 121.3(8) . .
N11 C30 N12 113.8(7) . .
N11 C30 C29 125.4(7) . .
N12 C30 C29 120.7(7) . .
N11 C31 C32 130.8(8) . .
N11 C31 C36 110.5(7) . .
C32 C31 C36 118.7(8) . .
C33 C32 C31 117.5(9) . .
C33 C32 H32 121.2 . .
C31 C32 H32 121.2 . .
C32 C33 C34 123.2(8) . .
C32 C33 H33 118.4 . .
C34 C33 H33 118.4 . .
C35 C34 C33 120.1(8) . .
C35 C34 H34 120.0 . .
C33 C34 H34 120.0 . .
C34 C35 C36 117.4(9) . .
C34 C35 H35 121.3 . .
C36 C35 H35 121.3 . .
N12 C36 C35 132.2(8) . .
N12 C36 C31 104.6(6) . .
C35 C36 C31 123.1(8) . .
C42 C37 N9 110.1(7) . .
C42 C37 C38 121.0(8) . .
N9 C37 C38 128.9(8) . .
C39 C38 C37 116.6(8) . .
C39 C38 H38 121.7 . .
C37 C38 H38 121.7 . .
C38 C39 C40 122.2(9) . .
C38 C39 H39 118.9 . .
C40 C39 H39 118.9 . .
C41 C40 C39 121.5(8) . .
C41 C40 H40 119.2 . .
C39 C40 H40 119.2 . .
C40 C41 C42 117.1(7) . .
C40 C41 H41 121.4 . .
C42 C41 H41 121.4 . .
C37 C42 N10 107.8(7) . .
C37 C42 C41 121.6(7) . .
N10 C42 C41 130.6(7) . .
C1 N1 C14 101.6(6) . .
C1 N1 Zn1 100.0(5) . .
C14 N1 Zn1 149.0(5) . .
C1 N2 C9 102.8(6) . .
C1 N2 Zn2 105.5(5) . .
C9 N2 Zn2 151.2(5) . .
C2 N3 C8 104.3(6) . .
C2 N3 Zn2 106.0(5) . .
C8 N3 Zn2 148.4(5) . .
C2 N4 C3 102.8(6) . .
C2 N4 Zn1 109.3(5) . .
C3 N4 Zn1 144.6(5) . .
C15 N5 C23 105.3(7) . .
C15 N5 Zn1 112.7(6) . .
C23 N5 Zn1 140.6(5) . .
C15 N6 C28 104.5(6) . .
C15 N6 Zn2 135.0(5) . 1_455
C28 N6 Zn2 120.5(5) . 1_455
C16 N7 C17 107.2(7) . .
C16 N7 H7A 126.4 . .
C17 N7 H7A 126.4 . .
C16 N8 C22 105.5(7) . .
C16 N8 Zn1 108.9(5) . .
C22 N8 Zn1 143.7(5) . .
C29 N9 C37 102.7(7) . .
C29 N9 Zn1 125.4(6) . .
C37 N9 Zn1 128.0(5) . .
C29 N10 C42 104.6(7) . .
C29 N10 Zn2 123.6(6) . 1_445
C42 N10 Zn2 131.0(5) . 1_445
C30 N11 C31 104.1(7) . .
C36 N12 C30 107.0(6) . .
C36 N12 H12A 126.5 . .
C30 N12 H12A 126.5 . .

loop_
_geom_bond_atom_site_label_1
_geom_bond_atom_site_label_2
_geom_bond_distance
_geom_bond_site_symmetry_2
Zn1 N9 2.029(6) .
Zn1 N5 2.050(7) .
Zn1 N4 2.084(6) .
Zn1 N8 2.160(7) .
Zn1 N1 2.365(6) .
Zn2 N10 1.975(6) 1_665
Zn2 N6 2.000(6) 1_655
Zn2 N3 2.078(6) .
Zn2 N2 2.107(7) .
C1 N1 1.333(9) .
C1 N2 1.341(9) .
C1 C2 1.441(11) .
C2 N3 1.329(10) .
C2 N4 1.340(10) .
C3 C4 1.391(11) .
C3 N4 1.388(10) .
C3 C8 1.400(11) .
C4 C5 1.374(13) .
C4 H4 0.9500 .
C5 C6 1.399(13) .
C5 H5 0.9500 .
C6 C7 1.378(12) .
C6 H6 0.9500 .
C7 C8 1.386(11) .
C7 H7 0.9500 .
C8 N3 1.393(10) .
C9 N2 1.384(10) .
C9 C10 1.404(11) .
C9 C14 1.405(10) .
C10 C11 1.372(12) .
C10 H10 0.9500 .
C11 C12 1.430(12) .
C11 H11 0.9500 .
C12 C13 1.383(12) .
C12 H12 0.9500 .
C13 C14 1.396(12) .
C13 H13 0.9500 .
C14 N1 1.388(10) .
C15 N5 1.343(10) .
C15 N6 1.355(10) .
C15 C16 1.449(12) .
C16 N8 1.313(10) .
C16 N7 1.357(10) .
C17 C18 1.375(12) .
C17 N7 1.387(11) .
C17 C22 1.411(12) .
C18 C19 1.377(13) .
C18 H18 0.9500 .
C19 C20 1.411(13) .
C19 H19 0.9500 .
C20 C21 1.377(12) .
C20 H20 0.9500 .
C21 C22 1.384(12) .
C21 H21 0.9500 .
C22 N8 1.396(11) .
C23 N5 1.389(11) .
C23 C24 1.396(11) .
C23 C28 1.408(11) .
C24 C25 1.365(12) .
C24 H24 0.9500 .
C25 C26 1.397(12) .
C25 H25 0.9500 .
C26 C27 1.369(12) .
C26 H26 0.9500 .
C27 C28 1.394(13) .
C27 H27 0.9500 .
C28 N6 1.404(10) .
C29 N9 1.343(11) .
C29 N10 1.357(12) .
C29 C30 1.453(12) .
C30 N11 1.313(10) .
C30 N12 1.373(9) .
C31 N11 1.390(10) .
C31 C32 1.400(12) .
C31 C36 1.416(12) .
C32 C33 1.365(14) .
C32 H32 0.9500 .
C33 C34 1.407(14) .
C33 H33 0.9500 .
C34 C35 1.370(13) .
C34 H34 0.9500 .
C35 C36 1.378(11) .
C35 H35 0.9500 .
C36 N12 1.371(10) .
C37 C42 1.367(12) .
C37 N9 1.402(10) .
C37 C38 1.417(12) .
C38 C39 1.374(12) .
C38 H38 0.9500 .
C39 C40 1.377(13) .
C39 H39 0.9500 .
C40 C41 1.375(12) .
C40 H40 0.9500 .
C41 C42 1.399(11) .
C41 H41 0.9500 .
C42 N10 1.384(10) .
N6 Zn2 2.000(6) 1_455
N7 H7A 0.8800 .
N10 Zn2 1.975(6) 1_445
N12 H12A 0.8800 .
